data_7011956
loop_
_publ_author_name
'Eaborn, Colin'
'El-Hamruni, Salima M.'
'Hill, Michael S.'
'Hitchcock, Peter B.'
'David Smith, J.'

_publ_section_title
;
 Syntheses and structures of lithium cyanocuprates containing the
 C(SiMe3)3, C(SiMe3)2(SiMe2NMe2) and C(SiMe3)(SiMe2OMe)2 groups
;
_journal_issue 21
_journal_name_full 'Journal of the Chemical Society, Dalton Transactions'
_journal_page_first 3975
_journal_paper_doi 10.1039/b206176g
_journal_year 2002
_chemical_compound_source 'synthesis as described'
_chemical_formula_moiety 'C40 H92 Cu2 Li2 N4 O4 Si6'
_chemical_formula_sum 'C40 H92 Cu2 Li2 N4 O4 Si6'
_chemical_formula_weight 1002.68
_chemical_name_common
;
[{(Me2NSiMe2)(Me3Si)2CCuCNLi(thf)2}2]
;
_space_group_IT_number 2
_symmetry_cell_setting triclinic
_symmetry_Int_Tables_number 2
_symmetry_space_group_name_Hall '-P 1'
_symmetry_space_group_name_H-M 'P -1'
_atom_sites_solution_hydrogens geom
_atom_sites_solution_primary direct
_atom_sites_solution_secondary difmap
_audit_conform_dict_location ftp://ftp.iucr.org/pub/cif_core.dic
_audit_conform_dict_name cif_core.dic
_audit_conform_dict_version 2.2
_audit_creation_date 2002-03-04T15:52:15-00:00
_audit_creation_method 'WinGX routine CIF_UPDATE'
_cell_angle_alpha 103.59(7)
_cell_angle_beta 94.01(5)
_cell_angle_gamma 106.63(6)
_cell_formula_units_Z 2
_cell_length_a 13.344(6)
_cell_length_b 13.797(12)
_cell_length_c 16.934(12)
_cell_measurement_reflns_used 25
_cell_measurement_temperature 173(2)
_cell_measurement_theta_max 10
_cell_measurement_theta_min 7
_cell_measurement_wavelength 0.71073
_cell_volume 2872(4)
_computing_molecular_graphics 'Ortep-3 for Windows (Farrugia, 1997)'
_computing_publication_material 'WinGX publication routines (Farrugia, 1999)'
_computing_structure_refinement 'SHELXL-97 (Sheldrick, 1997)'
_computing_structure_solution 'SHELXS-97 (Sheldrick, 1997)'
_diffrn_ambient_temperature 173(2)
_diffrn_measured_fraction_theta_full 0.992
_diffrn_measured_fraction_theta_max 0.992
_diffrn_measurement_device 'Nonius CAD4'
_diffrn_measurement_method 'omega-2theta scans'
_diffrn_radiation_monochromator graphite
_diffrn_radiation_probe x-ray
_diffrn_radiation_type MoK\a
_diffrn_radiation_wavelength 0.71073
_diffrn_reflns_av_R_equivalents 0
_diffrn_reflns_av_unetI/netI 0.0802
_diffrn_reflns_limit_h_max 14
_diffrn_reflns_limit_h_min 0
_diffrn_reflns_limit_k_max 13
_diffrn_reflns_limit_k_min -14
_diffrn_reflns_limit_l_max 17
_diffrn_reflns_limit_l_min -17
_diffrn_reflns_number 7019
_diffrn_reflns_theta_full 22.02
_diffrn_reflns_theta_max 22.02
_diffrn_reflns_theta_min 2.15
_exptl_absorpt_coefficient_mu 0.902
_exptl_absorpt_correction_T_max 1.00
_exptl_absorpt_correction_T_min 0.89
_exptl_absorpt_correction_type psi-scan
_exptl_crystal_colour colourless
_exptl_crystal_density_diffrn 1.159
_exptl_crystal_density_method 'not measured'
_exptl_crystal_description prism
_exptl_crystal_F_000 1080
_exptl_crystal_size_max 0.3
_exptl_crystal_size_mid 0.3
_exptl_crystal_size_min 0.3
_refine_diff_density_max 1.005
_refine_diff_density_min -0.72
_refine_diff_density_rms 0.094
_refine_ls_extinction_method none
_refine_ls_goodness_of_fit_ref 0.982
_refine_ls_hydrogen_treatment riding
_refine_ls_matrix_type full
_refine_ls_number_parameters 523
_refine_ls_number_reflns 7019
_refine_ls_number_restraints 0
_refine_ls_restrained_S_all 0.982
_refine_ls_R_factor_all 0.1007
_refine_ls_R_factor_gt 0.0665
_refine_ls_shift/su_max 0.001
_refine_ls_shift/su_mean 0
_refine_ls_structure_factor_coef Fsqd
_refine_ls_weighting_details 'calc w=1/[\s^2^(Fo^2^)+(0.1235P)^2^+0.0000P] where P=(Fo^2^+2Fc^2^)/3'
_refine_ls_weighting_scheme calc
_refine_ls_wR_factor_gt 0.1657
_refine_ls_wR_factor_ref 0.1908
_reflns_number_gt 4889
_reflns_number_total 7019
_reflns_threshold_expression >2sigma(I)
_cod_data_source_file b206176g.txt
_cod_data_source_block nov1098-JDS1E
_cod_depositor_comments
;
The following automatic conversions were performed:

'_exptl_absorpt_correction_type' tag value 'psi-scans' was replaced
with 'psi-scan' value.

Automatic conversion script
Id: cif_fix_values 1646 2011-03-28 12:23:43Z adriana 
;
_cod_original_cell_volume 2872(3)
_cod_database_code 7011956

loop_
_symmetry_equiv_pos_as_xyz
'x, y, z'
'-x, -y, -z'

loop_
_atom_site_label
_atom_site_type_symbol
_atom_site_fract_x
_atom_site_fract_y
_atom_site_fract_z
_atom_site_U_iso_or_equiv
_atom_site_adp_type
_atom_site_occupancy
_atom_site_symmetry_multiplicity
_atom_site_calc_flag
_atom_site_refinement_flags
_atom_site_disorder_assembly
_atom_site_disorder_group
Cu1 Cu 0.35607(6) 0.26986(7) 0.00038(5) 0.0340(3) Uani 1 1 d . . .
Cu2 Cu 0.67322(6) 0.18204(6) 0.44280(5) 0.0333(3) Uani 1 1 d . . .
Si1 Si 0.21582(16) 0.38805(16) -0.06292(13) 0.0404(5) Uani 1 1 d . . .
Si2 Si 0.30151(15) 0.22825(16) -0.17831(12) 0.0377(5) Uani 1 1 d . . .
Si3 Si 0.13659(15) 0.15346(16) -0.06635(12) 0.0399(5) Uani 1 1 d . . .
Si4 Si 0.81654(14) 0.10364(14) 0.54221(11) 0.0288(5) Uani 1 1 d . . .
Si5 Si 0.65837(16) 0.21220(16) 0.62268(12) 0.0376(5) Uani 1 1 d . . .
Si6 Si 0.85303(16) 0.33867(15) 0.55778(12) 0.0391(5) Uani 1 1 d . . .
O1 O 0.3264(4) 0.1834(5) 0.2524(3) 0.0589(15) Uani 1 1 d . . .
O2 O 0.3684(4) -0.0022(4) 0.1320(3) 0.0560(15) Uani 1 1 d . . .
O3 O 0.7610(4) 0.2850(4) 0.2032(4) 0.0566(15) Uani 1 1 d . . .
O4 O 0.6341(4) 0.4272(4) 0.2929(3) 0.0591(15) Uani 1 1 d . . .
N1 N 0.5055(5) 0.2472(5) 0.1307(4) 0.0479(17) Uani 1 1 d . . .
N2 N 0.5569(5) 0.1710(5) 0.2817(4) 0.0525(17) Uani 1 1 d . . .
N3 N 0.2046(5) 0.4364(5) 0.0382(4) 0.0480(16) Uani 1 1 d . . .
N4 N 0.9197(4) 0.1171(5) 0.4849(3) 0.0374(14) Uani 1 1 d . . .
C1 C 0.2453(5) 0.2635(5) -0.0831(4) 0.0322(16) Uani 1 1 d . . .
C2 C 0.0865(6) 0.3752(7) -0.1244(5) 0.060(2) Uani 1 1 d . . .
H2A H 0.0736 0.4432 -0.1121 0.09 Uiso 1 1 calc R . .
H2B H 0.0287 0.3233 -0.1099 0.09 Uiso 1 1 calc R . .
H2C H 0.0903 0.3523 -0.1832 0.09 Uiso 1 1 calc R . .
C3 C 0.3185(7) 0.4943(6) -0.0906(6) 0.065(3) Uani 1 1 d . . .
H3A H 0.2988 0.5588 -0.0787 0.098 Uiso 1 1 calc R . .
H3B H 0.3234 0.4726 -0.1492 0.098 Uiso 1 1 calc R . .
H3C H 0.3871 0.507 -0.0583 0.098 Uiso 1 1 calc R . .
C4 C 0.1278(8) 0.4896(8) 0.0641(6) 0.089(3) Uani 1 1 d . . .
H4A H 0.0673 0.4664 0.0203 0.134 Uiso 1 1 calc R . .
H4B H 0.1608 0.5656 0.0754 0.134 Uiso 1 1 calc R . .
H4C H 0.1035 0.4725 0.1139 0.134 Uiso 1 1 calc R . .
C5 C 0.2931(7) 0.4689(8) 0.1020(6) 0.086(3) Uani 1 1 d . . .
H5A H 0.3442 0.4326 0.0842 0.129 Uiso 1 1 calc R . .
H5B H 0.2687 0.4513 0.1517 0.129 Uiso 1 1 calc R . .
H5C H 0.3268 0.5449 0.1139 0.129 Uiso 1 1 calc R . .
C6 C 0.2254(7) 0.2372(7) -0.2723(4) 0.059(2) Uani 1 1 d . . .
H6A H 0.2597 0.2175 -0.3202 0.089 Uiso 1 1 calc R . .
H6B H 0.2238 0.3093 -0.265 0.089 Uiso 1 1 calc R . .
H6C H 0.153 0.1894 -0.2808 0.089 Uiso 1 1 calc R . .
C7 C 0.4416(6) 0.3109(7) -0.1717(5) 0.061(2) Uani 1 1 d . . .
H7A H 0.4676 0.2891 -0.2236 0.091 Uiso 1 1 calc R . .
H7B H 0.4855 0.3021 -0.1268 0.091 Uiso 1 1 calc R . .
H7C H 0.4451 0.3848 -0.1614 0.091 Uiso 1 1 calc R . .
C8 C 0.3096(7) 0.0915(6) -0.2049(5) 0.057(2) Uani 1 1 d . . .
H8A H 0.34 0.0785 -0.2559 0.086 Uiso 1 1 calc R . .
H8B H 0.2386 0.0413 -0.2123 0.086 Uiso 1 1 calc R . .
H8C H 0.3545 0.0829 -0.1604 0.086 Uiso 1 1 calc R . .
C9 C 0.1864(7) 0.0520(6) -0.0332(5) 0.058(2) Uani 1 1 d . . .
H9A H 0.1265 -0.0038 -0.0254 0.088 Uiso 1 1 calc R . .
H9B H 0.235 0.0852 0.0186 0.088 Uiso 1 1 calc R . .
H9C H 0.2236 0.022 -0.0755 0.088 Uiso 1 1 calc R . .
C10 C 0.0624(6) 0.1968(7) 0.0172(5) 0.059(2) Uani 1 1 d . . .
H10A H 0.0067 0.1359 0.0231 0.089 Uiso 1 1 calc R . .
H10B H 0.0305 0.2476 0.0035 0.089 Uiso 1 1 calc R . .
H10C H 0.111 0.2297 0.069 0.089 Uiso 1 1 calc R . .
C11 C 0.0340(6) 0.0773(6) -0.1586(5) 0.061(2) Uani 1 1 d . . .
H11A H -0.0195 0.0214 -0.1443 0.092 Uiso 1 1 calc R . .
H11B H 0.0677 0.0463 -0.2032 0.092 Uiso 1 1 calc R . .
H11C H 0.0002 0.1244 -0.1766 0.092 Uiso 1 1 calc R . .
C12 C 0.4525(5) 0.2592(6) 0.0809(4) 0.0404(19) Uani 1 1 d . . .
C13 C 0.7543(5) 0.2098(5) 0.5486(4) 0.0278(15) Uani 1 1 d . . .
C14 C 0.7207(5) -0.0299(5) 0.4922(4) 0.0405(18) Uani 1 1 d . . .
H14A H 0.7569 -0.0829 0.49 0.061 Uiso 1 1 calc R . .
H14B H 0.6929 -0.0327 0.4363 0.061 Uiso 1 1 calc R . .
H14C H 0.6622 -0.044 0.5241 0.061 Uiso 1 1 calc R . .
C15 C 0.8728(6) 0.0997(6) 0.6462(4) 0.0382(18) Uani 1 1 d . . .
H15A H 0.9048 0.0431 0.6396 0.057 Uiso 1 1 calc R . .
H15B H 0.8162 0.0871 0.6799 0.057 Uiso 1 1 calc R . .
H15C H 0.9268 0.167 0.6732 0.057 Uiso 1 1 calc R . .
C16 C 0.8994(6) 0.0836(6) 0.3966(5) 0.054(2) Uani 1 1 d . . .
H16A H 0.8235 0.0657 0.3782 0.081 Uiso 1 1 calc R . .
H16B H 0.9223 0.0218 0.3771 0.081 Uiso 1 1 calc R . .
H16C H 0.9386 0.1404 0.3744 0.081 Uiso 1 1 calc R . .
C17 C 1.0307(5) 0.1450(6) 0.5161(5) 0.048(2) Uani 1 1 d . . .
H17A H 1.041 0.1681 0.5763 0.072 Uiso 1 1 calc R . .
H17B H 1.0712 0.2021 0.4948 0.072 Uiso 1 1 calc R . .
H17C H 1.0551 0.0839 0.4985 0.072 Uiso 1 1 calc R . .
C18 C 0.7246(7) 0.2871(6) 0.7309(4) 0.055(2) Uani 1 1 d . . .
H18A H 0.6709 0.2863 0.7676 0.083 Uiso 1 1 calc R . .
H18B H 0.7625 0.3598 0.7322 0.083 Uiso 1 1 calc R . .
H18C H 0.7746 0.254 0.7491 0.083 Uiso 1 1 calc R . .
C19 C 0.5782(6) 0.0804(6) 0.6310(5) 0.048(2) Uani 1 1 d . . .
H19A H 0.5298 0.0891 0.6711 0.071 Uiso 1 1 calc R . .
H19B H 0.6255 0.0443 0.6489 0.071 Uiso 1 1 calc R . .
H19C H 0.5374 0.0386 0.5773 0.071 Uiso 1 1 calc R . .
C20 C 0.5565(6) 0.2722(7) 0.5943(5) 0.060(2) Uani 1 1 d . . .
H20A H 0.5077 0.2718 0.635 0.09 Uiso 1 1 calc R . .
H20B H 0.5171 0.2316 0.54 0.09 Uiso 1 1 calc R . .
H20C H 0.5915 0.3447 0.5933 0.09 Uiso 1 1 calc R . .
C21 C 0.9073(6) 0.3463(6) 0.4601(5) 0.054(2) Uani 1 1 d . . .
H21A H 0.9591 0.4156 0.4677 0.081 Uiso 1 1 calc R . .
H21B H 0.8496 0.3352 0.4165 0.081 Uiso 1 1 calc R . .
H21C H 0.9417 0.292 0.4446 0.081 Uiso 1 1 calc R . .
C22 C 0.7982(7) 0.4506(6) 0.5822(5) 0.061(2) Uani 1 1 d . . .
H22A H 0.8542 0.5162 0.5861 0.091 Uiso 1 1 calc R . .
H22B H 0.771 0.4541 0.6348 0.091 Uiso 1 1 calc R . .
H22C H 0.7408 0.4402 0.5387 0.091 Uiso 1 1 calc R . .
C23 C 0.9703(6) 0.3784(6) 0.6395(5) 0.065(3) Uani 1 1 d . . .
H23A H 1.0177 0.4473 0.6393 0.097 Uiso 1 1 calc R . .
H23B H 1.0081 0.3265 0.6287 0.097 Uiso 1 1 calc R . .
H23C H 0.9464 0.3824 0.6933 0.097 Uiso 1 1 calc R . .
C24 C 0.6004(5) 0.1706(6) 0.3427(4) 0.0382(18) Uani 1 1 d . . .
C25 C 0.3137(9) 0.1828(9) 0.3350(6) 0.090(3) Uani 1 1 d . . .
H25A H 0.3824 0.2178 0.3714 0.108 Uiso 1 1 calc R . .
H25B H 0.2866 0.1098 0.3393 0.108 Uiso 1 1 calc R . .
C26 C 0.2397(13) 0.2383(14) 0.3587(8) 0.148(6) Uani 1 1 d . . .
H26A H 0.1829 0.1957 0.3824 0.177 Uiso 1 1 calc R . .
H26B H 0.276 0.3054 0.4004 0.177 Uiso 1 1 calc R . .
C27 C 0.1975(12) 0.2570(15) 0.2887(9) 0.163(7) Uani 1 1 d . . .
H27A H 0.2101 0.3333 0.2974 0.196 Uiso 1 1 calc R . .
H27B H 0.1202 0.2214 0.2772 0.196 Uiso 1 1 calc R . .
C28 C 0.2458(7) 0.2185(9) 0.2203(6) 0.084(3) Uani 1 1 d . . .
H28A H 0.1929 0.1599 0.1789 0.101 Uiso 1 1 calc R . .
H28B H 0.2766 0.275 0.194 0.101 Uiso 1 1 calc R . .
C29 C 0.2703(8) -0.0716(7) 0.1404(6) 0.074(3) Uani 1 1 d . . .
H29A H 0.2137 -0.039 0.1363 0.089 Uiso 1 1 calc R . .
H29B H 0.2752 -0.0862 0.1948 0.089 Uiso 1 1 calc R . .
C30 C 0.2450(8) -0.1703(7) 0.0748(6) 0.081(3) Uani 1 1 d . . .
H30A H 0.2101 -0.2315 0.0949 0.097 Uiso 1 1 calc R . .
H30B H 0.1985 -0.1692 0.027 0.097 Uiso 1 1 calc R . .
C31 C 0.3465(10) -0.1729(10) 0.0538(9) 0.120(5) Uani 1 1 d . . .
H31A H 0.3407 -0.209 -0.005 0.144 Uiso 1 1 calc R . .
H31B H 0.3778 -0.2098 0.0873 0.144 Uiso 1 1 calc R . .
C32 C 0.4116(9) -0.0611(11) 0.0717(9) 0.129(5) Uani 1 1 d . . .
H32A H 0.4858 -0.0524 0.0922 0.154 Uiso 1 1 calc R . .
H32B H 0.4105 -0.0367 0.0212 0.154 Uiso 1 1 calc R . .
C33 C 0.7898(8) 0.1915(7) 0.1986(8) 0.092(4) Uani 1 1 d . . .
H33A H 0.7671 0.162 0.2448 0.11 Uiso 1 1 calc R . .
H33B H 0.7549 0.1381 0.1465 0.11 Uiso 1 1 calc R . .
C34 C 0.9026(7) 0.2186(7) 0.2029(6) 0.069(3) Uani 1 1 d . . .
H34A H 0.9334 0.1999 0.2499 0.082 Uiso 1 1 calc R . .
H34B H 0.9216 0.1806 0.1518 0.082 Uiso 1 1 calc R . .
C35 C 0.9414(7) 0.3292(8) 0.2132(8) 0.093(4) Uani 1 1 d . . .
H35A H 0.9962 0.3458 0.1777 0.111 Uiso 1 1 calc R . .
H35B H 0.973 0.3658 0.271 0.111 Uiso 1 1 calc R . .
C36 C 0.8504(7) 0.3626(7) 0.1901(7) 0.074(3) Uani 1 1 d . . .
H36A H 0.8565 0.4331 0.2251 0.089 Uiso 1 1 calc R . .
H36B H 0.8451 0.3643 0.1318 0.089 Uiso 1 1 calc R . .
C37 C 0.5410(9) 0.4514(9) 0.3108(7) 0.097(4) Uani 1 1 d . . .
H37A H 0.4784 0.3877 0.2938 0.116 Uiso 1 1 calc R . .
H37B H 0.5299 0.5038 0.2829 0.116 Uiso 1 1 calc R . .
C38 C 0.5609(16) 0.4953(12) 0.4019(10) 0.159(8) Uani 1 1 d . . .
H38A H 0.5512 0.4391 0.4305 0.19 Uiso 1 1 calc R . .
H38B H 0.5142 0.5378 0.4205 0.19 Uiso 1 1 calc R . .
C39 C 0.6739(17) 0.5620(10) 0.4152(8) 0.155(8) Uani 1 1 d . . .
H39A H 0.6814 0.6291 0.401 0.187 Uiso 1 1 calc R . .
H39B H 0.7078 0.5765 0.4724 0.187 Uiso 1 1 calc R . .
C40 C 0.7176(9) 0.4916(9) 0.3561(7) 0.096(4) Uani 1 1 d . . .
H40A H 0.7754 0.5338 0.333 0.115 Uiso 1 1 calc R . .
H40B H 0.7462 0.4479 0.3844 0.115 Uiso 1 1 calc R . .
Li1 Li 0.4302(9) 0.1367(11) 0.1945(8) 0.049(3) Uani 1 1 d . . .
Li2 Li 0.6253(9) 0.2919(10) 0.2238(8) 0.044(3) Uani 1 1 d . . .

loop_
_atom_site_aniso_label
_atom_site_aniso_U_11
_atom_site_aniso_U_22
_atom_site_aniso_U_33
_atom_site_aniso_U_23
_atom_site_aniso_U_13
_atom_site_aniso_U_12
Cu1 0.0267(5) 0.0441(5) 0.0334(5) 0.0197(4) -0.0028(4) 0.0085(4)
Cu2 0.0303(5) 0.0408(5) 0.0322(5) 0.0193(4) -0.0027(4) 0.0101(4)
Si1 0.0383(12) 0.0368(12) 0.0525(13) 0.0231(10) 0.0067(10) 0.0124(10)
Si2 0.0370(12) 0.0484(13) 0.0332(12) 0.0203(10) 0.0050(9) 0.0144(10)
Si3 0.0305(11) 0.0406(12) 0.0431(12) 0.0194(10) -0.0003(9) -0.0026(9)
Si4 0.0255(10) 0.0355(11) 0.0281(10) 0.0144(9) 0.0000(8) 0.0098(8)
Si5 0.0369(12) 0.0454(12) 0.0374(12) 0.0163(10) 0.0108(9) 0.0180(10)
Si6 0.0411(12) 0.0322(11) 0.0404(12) 0.0113(9) 0.0016(10) 0.0056(9)
O1 0.052(4) 0.084(4) 0.054(4) 0.030(3) 0.016(3) 0.031(3)
O2 0.041(3) 0.065(4) 0.057(4) 0.017(3) 0.009(3) 0.008(3)
O3 0.038(3) 0.038(3) 0.097(4) 0.022(3) 0.002(3) 0.015(3)
O4 0.055(4) 0.061(4) 0.070(4) 0.022(3) 0.007(3) 0.027(3)
N1 0.029(3) 0.071(5) 0.047(4) 0.035(4) -0.007(3) 0.008(3)
N2 0.048(4) 0.064(5) 0.049(4) 0.029(4) -0.004(3) 0.013(3)
N3 0.044(4) 0.041(4) 0.058(4) 0.006(3) 0.002(3) 0.020(3)
N4 0.034(3) 0.059(4) 0.027(3) 0.018(3) 0.006(3) 0.020(3)
C1 0.026(4) 0.034(4) 0.038(4) 0.021(3) -0.002(3) 0.002(3)
C2 0.062(6) 0.064(6) 0.067(6) 0.027(5) 0.000(5) 0.035(5)
C3 0.076(6) 0.041(5) 0.089(7) 0.042(5) 0.020(5) 0.013(5)
C4 0.090(8) 0.096(8) 0.085(8) 0.003(6) 0.015(6) 0.052(7)
C5 0.076(7) 0.099(8) 0.071(7) -0.017(6) -0.023(6) 0.048(6)
C6 0.075(6) 0.085(6) 0.032(5) 0.029(4) 0.011(4) 0.034(5)
C7 0.040(5) 0.086(7) 0.059(6) 0.030(5) 0.018(4) 0.012(5)
C8 0.067(6) 0.061(6) 0.054(5) 0.014(4) 0.013(4) 0.035(5)
C9 0.060(5) 0.042(5) 0.066(6) 0.028(4) -0.004(4) -0.004(4)
C10 0.043(5) 0.064(6) 0.069(6) 0.032(5) 0.011(4) 0.002(4)
C11 0.040(5) 0.060(6) 0.070(6) 0.023(5) -0.002(4) -0.007(4)
C12 0.025(4) 0.052(5) 0.043(5) 0.029(4) -0.003(4) -0.002(3)
C13 0.027(4) 0.032(4) 0.027(4) 0.010(3) 0.005(3) 0.012(3)
C14 0.041(4) 0.041(4) 0.044(4) 0.017(4) 0.006(4) 0.016(4)
C15 0.041(4) 0.049(5) 0.037(4) 0.020(4) 0.008(3) 0.024(4)
C16 0.054(5) 0.065(6) 0.056(5) 0.025(4) 0.020(4) 0.030(4)
C17 0.028(4) 0.067(5) 0.054(5) 0.016(4) 0.009(4) 0.021(4)
C18 0.070(6) 0.066(6) 0.033(4) 0.010(4) 0.021(4) 0.024(5)
C19 0.032(4) 0.059(5) 0.050(5) 0.023(4) 0.006(4) 0.006(4)
C20 0.055(5) 0.072(6) 0.078(6) 0.036(5) 0.025(5) 0.040(5)
C21 0.055(5) 0.037(4) 0.065(6) 0.022(4) 0.013(4) -0.002(4)
C22 0.072(6) 0.034(5) 0.075(6) 0.021(4) 0.017(5) 0.008(4)
C23 0.060(6) 0.049(5) 0.068(6) 0.019(4) -0.009(5) -0.008(4)
C24 0.035(4) 0.046(5) 0.037(5) 0.024(4) 0.000(4) 0.009(3)
C25 0.104(9) 0.120(9) 0.083(8) 0.057(7) 0.049(7) 0.061(8)
C26 0.159(14) 0.232(19) 0.096(11) 0.049(11) 0.063(10) 0.112(14)
C27 0.138(13) 0.28(2) 0.128(13) 0.033(13) 0.017(10) 0.169(15)
C28 0.057(6) 0.131(9) 0.082(7) 0.041(7) 0.012(5) 0.047(6)
C29 0.074(7) 0.062(6) 0.092(8) 0.033(6) 0.027(6) 0.016(5)
C30 0.078(7) 0.063(7) 0.089(8) 0.014(6) 0.006(6) 0.009(5)
C31 0.096(10) 0.091(10) 0.157(13) -0.008(8) 0.029(9) 0.038(8)
C32 0.071(8) 0.130(12) 0.163(13) -0.006(10) 0.063(9) 0.025(8)
C33 0.070(7) 0.054(6) 0.168(11) 0.040(7) 0.043(7) 0.030(5)
C34 0.067(6) 0.072(7) 0.085(7) 0.035(5) 0.017(5) 0.036(5)
C35 0.043(6) 0.082(8) 0.144(10) 0.014(7) 0.023(6) 0.019(5)
C36 0.062(6) 0.046(5) 0.111(8) 0.039(5) 0.002(6) 0.001(5)
C37 0.097(9) 0.110(9) 0.115(10) 0.040(8) 0.036(7) 0.068(8)
C38 0.30(2) 0.116(13) 0.150(15) 0.069(11) 0.160(16) 0.138(15)
C39 0.33(3) 0.071(9) 0.077(9) 0.019(8) 0.037(13) 0.084(13)
C40 0.114(10) 0.080(8) 0.083(8) 0.003(6) -0.017(7) 0.035(7)
Li1 0.035(7) 0.071(9) 0.048(8) 0.033(7) 0.004(6) 0.013(6)
Li2 0.024(6) 0.054(8) 0.051(8) 0.018(6) -0.010(5) 0.006(6)

loop_
_atom_type_symbol
_atom_type_description
_atom_type_scat_dispersion_real
_atom_type_scat_dispersion_imag
_atom_type_scat_source
C C 0.0033 0.0016 'International Tables Vol C Tables 4.2.6.8 and 6.1.1.4'
H H 0 0 'International Tables Vol C Tables 4.2.6.8 and 6.1.1.4'
Cu Cu 0.3201 1.2651 'International Tables Vol C Tables 4.2.6.8 and 6.1.1.4'
Li Li -0.0003 0.0001 'International Tables Vol C Tables 4.2.6.8 and 6.1.1.4'
N N 0.0061 0.0033 'International Tables Vol C Tables 4.2.6.8 and 6.1.1.4'
O O 0.0106 0.006 'International Tables Vol C Tables 4.2.6.8 and 6.1.1.4'
Si Si 0.0817 0.0704 'International Tables Vol C Tables 4.2.6.8 and 6.1.1.4'

loop_
_geom_angle_atom_site_label_1
_geom_angle_atom_site_label_2
_geom_angle_atom_site_label_3
_geom_angle
_geom_angle_site_symmetry_1
_geom_angle_site_symmetry_3
_geom_angle_publ_flag
C12 Cu1 C1 172.8(3) . . ?
C24 Cu2 C13 173.9(3) . . ?
N3 Si1 C1 113.3(3) . . ?
N3 Si1 C3 106.5(4) . . ?
C1 Si1 C3 112.9(4) . . ?
N3 Si1 C2 105.9(4) . . ?
C1 Si1 C2 111.9(3) . . ?
C3 Si1 C2 105.7(4) . . ?
C1 Si2 C7 112.7(3) . . ?
C1 Si2 C8 114.2(3) . . ?
C7 Si2 C8 103.2(4) . . ?
C1 Si2 C6 114.0(3) . . ?
C7 Si2 C6 107.1(4) . . ?
C8 Si2 C6 104.7(4) . . ?
C10 Si3 C1 113.3(3) . . ?
C10 Si3 C11 105.8(4) . . ?
C1 Si3 C11 115.1(3) . . ?
C10 Si3 C9 104.0(4) . . ?
C1 Si3 C9 112.8(3) . . ?
C11 Si3 C9 104.9(4) . . ?
C10 Si3 Cu1 103.8(3) . . ?
N4 Si4 C13 112.7(3) . . ?
N4 Si4 C14 105.6(3) . . ?
C13 Si4 C14 112.4(3) . . ?
N4 Si4 C15 106.2(3) . . ?
C13 Si4 C15 112.6(3) . . ?
C14 Si4 C15 106.8(3) . . ?
C13 Si5 C19 115.1(3) . . ?
C13 Si5 C20 112.3(3) . . ?
C19 Si5 C20 103.7(4) . . ?
C13 Si5 C18 112.5(3) . . ?
C19 Si5 C18 105.0(4) . . ?
C20 Si5 C18 107.6(4) . . ?
C13 Si6 C21 112.2(3) . . ?
C13 Si6 C22 113.5(3) . . ?
C21 Si6 C22 104.4(4) . . ?
C13 Si6 C23 115.8(3) . . ?
C21 Si6 C23 106.1(4) . . ?
C22 Si6 C23 103.7(4) . . ?
C25 O1 C28 107.9(7) . . ?
C25 O1 Li1 125.0(6) . . ?
C28 O1 Li1 127.1(6) . . ?
C32 O2 C29 106.5(7) . . ?
C32 O2 Li1 127.5(7) . . ?
C29 O2 Li1 125.8(6) . . ?
C36 O3 C33 107.6(6) . . ?
C36 O3 Li2 130.5(6) . . ?
C33 O3 Li2 121.9(6) . . ?
C37 O4 C40 108.5(8) . . ?
C37 O4 Li2 120.1(7) . . ?
C40 O4 Li2 126.2(6) . . ?
C12 N1 Li2 155.4(7) . . ?
C12 N1 Li1 116.0(6) . . ?
Li2 N1 Li1 84.3(5) . . ?
C24 N2 Li1 155.8(7) . . ?
C24 N2 Li2 119.1(6) . . ?
Li1 N2 Li2 83.5(5) . . ?
C5 N3 C4 110.0(7) . . ?
C5 N3 Si1 121.5(6) . . ?
C4 N3 Si1 123.5(6) . . ?
C16 N4 C17 112.2(6) . . ?
C16 N4 Si4 120.8(5) . . ?
C17 N4 Si4 126.3(5) . . ?
Si1 C1 Si2 115.9(3) . . ?
Si1 C1 Si3 113.2(4) . . ?
Si2 C1 Si3 114.1(4) . . ?
Si1 C1 Cu1 110.4(3) . . ?
Si2 C1 Cu1 101.9(3) . . ?
Si3 C1 Cu1 99.3(3) . . ?
N1 C12 Cu1 175.3(6) . . ?
Si6 C13 Si5 114.4(3) . . ?
Si6 C13 Si4 112.1(3) . . ?
Si5 C13 Si4 114.6(3) . . ?
Si6 C13 Cu2 102.2(3) . . ?
Si5 C13 Cu2 105.3(3) . . ?
Si4 C13 Cu2 106.8(3) . . ?
N2 C24 Cu2 175.2(7) . . ?
O1 C25 C26 107.3(9) . . ?
C27 C26 C25 107.5(11) . . ?
C26 C27 C28 109.7(10) . . ?
O1 C28 C27 106.3(8) . . ?
O2 C29 C30 108.9(8) . . ?
C31 C30 C29 103.3(9) . . ?
C30 C31 C32 105.0(9) . . ?
O2 C32 C31 107.7(9) . . ?
C34 C33 O3 108.1(8) . . ?
C35 C34 C33 106.7(8) . . ?
C34 C35 C36 107.1(8) . . ?
O3 C36 C35 104.2(7) . . ?
O4 C37 C38 103.5(10) . . ?
C37 C38 C39 101.4(11) . . ?
C40 C39 C38 100.1(11) . . ?
O4 C40 C39 107.5(11) . . ?
O2 Li1 O1 109.2(6) . . ?
O2 Li1 N2 118.9(7) . . ?
O1 Li1 N2 105.1(7) . . ?
O2 Li1 N1 116.7(7) . . ?
O1 Li1 N1 110.1(7) . . ?
N2 Li1 N1 95.7(6) . . ?
O2 Li1 Li2 138.0(7) . . ?
O1 Li1 Li2 112.8(7) . . ?
N2 Li1 Li2 50.0(4) . . ?
N1 Li1 Li2 46.0(4) . . ?
O3 Li2 O4 111.0(6) . . ?
O3 Li2 N1 120.5(7) . . ?
O4 Li2 N1 109.7(6) . . ?
O3 Li2 N2 108.1(6) . . ?
O4 Li2 N2 110.4(7) . . ?
N1 Li2 N2 96.0(5) . . ?
O3 Li2 Li1 131.5(7) . . ?
O4 Li2 Li1 116.6(6) . . ?
N1 Li2 Li1 49.7(4) . . ?
N2 Li2 Li1 46.5(4) . . ?

loop_
_geom_bond_atom_site_label_1
_geom_bond_atom_site_label_2
_geom_bond_distance
_geom_bond_site_symmetry_2
_geom_bond_publ_flag
Cu1 C12 1.870(7) . ?
Cu1 C1 1.941(6) . ?
Cu2 C24 1.843(7) . ?
Cu2 C13 1.922(6) . ?
Si1 N3 1.719(7) . ?
Si1 C1 1.832(7) . ?
Si1 C3 1.873(8) . ?
Si1 C2 1.892(8) . ?
Si2 C1 1.846(7) . ?
Si2 C7 1.870(8) . ?
Si2 C8 1.871(8) . ?
Si2 C6 1.875(7) . ?
Si3 C10 1.865(8) . ?
Si3 C1 1.868(7) . ?
Si3 C11 1.878(8) . ?
Si3 C9 1.889(8) . ?
Si4 N4 1.731(6) . ?
Si4 C13 1.866(6) . ?
Si4 C14 1.875(7) . ?
Si4 C15 1.885(7) . ?
Si5 C13 1.857(6) . ?
Si5 C19 1.871(8) . ?
Si5 C20 1.871(7) . ?
Si5 C18 1.889(8) . ?
Si6 C13 1.849(7) . ?
Si6 C21 1.865(8) . ?
Si6 C22 1.865(8) . ?
Si6 C23 1.875(8) . ?
O1 C25 1.423(10) . ?
O1 C28 1.425(10) . ?
O1 Li1 1.923(14) . ?
O2 C32 1.413(11) . ?
O2 C29 1.422(10) . ?
O2 Li1 1.869(15) . ?
O3 C36 1.427(9) . ?
O3 C33 1.436(10) . ?
O3 Li2 1.892(13) . ?
O4 C37 1.411(11) . ?
O4 C40 1.413(11) . ?
O4 Li2 1.923(14) . ?
N1 C12 1.135(8) . ?
N1 Li2 2.012(12) . ?
N1 Li1 2.133(14) . ?
N2 C24 1.151(8) . ?
N2 Li1 2.032(13) . ?
N2 Li2 2.144(14) . ?
N3 C5 1.433(10) . ?
N3 C4 1.458(10) . ?
N4 C16 1.439(9) . ?
N4 C17 1.445(8) . ?
C25 C26 1.437(15) . ?
C26 C27 1.387(17) . ?
C27 C28 1.431(15) . ?
C29 C30 1.475(12) . ?
C30 C31 1.432(14) . ?
C31 C32 1.484(16) . ?
C33 C34 1.435(12) . ?
C34 C35 1.427(13) . ?
C35 C36 1.477(12) . ?
C37 C38 1.493(17) . ?
C38 C39 1.49(2) . ?
C39 C40 1.494(16) . ?
Li1 Li2 2.782(17) . ?
